data_1000416
loop_
_publ_author_name
'Goutenoire, F'
'Caignaert, V'
'Hervieu, M'
'Raveau, B'

_publ_section_title
;
The calcium thallate Ca3 Tl4 O9, an intergrowth of the Ca Tl2 O4 and
Ca2 Tl2 O5 structures, member n=1.5 of the series Can Tl2 On+3
;
_journal_coden_ASTM JSSCBI
_journal_name_full 'Journal of Solid State Chemistry'
_journal_page_first 134
_journal_page_last 141
_journal_paper_doi 10.1016/0022-4596(95)80020-P
_journal_volume 119
_journal_year 1995
_chemical_formula_structural 'Ca3.06 Tl3.94 O9'
_chemical_formula_sum 'Ca3.06 O9 Tl3.94'
_chemical_name_systematic 'Calcium thallium(III) oxide (3.1/3.9/9)'
_space_group_IT_number 12
_symmetry_cell_setting monoclinic
_symmetry_Int_Tables_number 12
_symmetry_space_group_name_Hall '-C 2y'
_symmetry_space_group_name_H-M 'C 1 2/m 1'
_cell_angle_alpha 90
_cell_angle_beta 102.88(2)
_cell_angle_gamma 90
_cell_formula_units_Z 2
_cell_length_a 11.118(3)
_cell_length_b 3.341(1)
_cell_length_c 12.287(3)
_cell_volume 444.9
_refine_ls_R_factor_all 0.094
_cod_database_code 1000416

loop_
_symmetry_equiv_pos_as_xyz
x,y,z
x,-y,z
-x,-y,-z
-x,y,-z
1/2+x,1/2+y,z
1/2+x,1/2-y,z
1/2-x,1/2-y,-z
1/2-x,1/2+y,-z

loop_
_atom_site_label
_atom_site_type_symbol
_atom_site_symmetry_multiplicity
_atom_site_Wyckoff_symbol
_atom_site_fract_x
_atom_site_fract_y
_atom_site_fract_z
_atom_site_occupancy
_atom_site_attached_hydrogens
_atom_site_calc_flag
Tl1 Tl3+ 2 a 0. 0. 0. 1. 0 d
Tl2 Tl3+ 4 i 0.1505(2) 0. 0.5632(2) 1. 0 d
Ca1 Ca2+ 4 i 0.2383(4) 0. 0.8707(6) 0.53(1) 0 d
Tl3 Tl3+ 4 i 0.2383(4) 0. 0.8707(6) 0.47(1) 0 d
Ca2 Ca2+ 4 i 0.5499(9) 0. 0.289(1) 1. 0 d
O1 O2- 4 i 0.127(3) 0. 0.159(3) 1. 0 d
O2 O2- 4 i 0.369(3) 0. 0.044(3) 1. 0 d
O3 O2- 4 i 0.198(3) 0. 0.390(3) 1. 0 d
O4 O2- 4 i 0.098(3) 0. 0.720(2) 1. 0 d
O5 O2- 2 d 0.5 0. 0.5 1. 0 d

loop_
_atom_type_symbol
_atom_type_oxidation_number
Tl3+ 3.000
Ca2+ 2.000
O2- -1.993
